data_1562819
loop_
_publ_author_name
'Bowen, Christina L.'
'Wile, Bradley M.'

_publ_section_title
;
 Dioxidomolybdenum(VI) complex featuring a 2,4-difluoro-substituted amine
 bis(phenolate) ligand
;
_journal_coeditor_code PK4033
_journal_issue 5
_journal_name_full IUCrData
_journal_page_first x210516
_journal_paper_doi 10.1107/S2414314621005162
_journal_volume 6
_journal_year 2021
_chemical_formula_iupac '[Mo (C18 H18 F4 N2 O2) O2]'
_chemical_formula_moiety 'C18 H18 F4 Mo N2 O4'
_chemical_formula_sum 'C18 H18 F4 Mo N2 O4'
_chemical_formula_weight 498.28
_chemical_name_systematic
'[2,2'-({[2-(Dimethylamino)ethyl]azanediyl}bis(methylene))bis(4,6-difluorophenolato)]dioxidomolybdenum(VI))'
_space_group_crystal_system triclinic
_space_group_IT_number 2
_space_group_name_Hall '-P 1'
_space_group_name_H-M_alt 'P -1'
_atom_sites_solution_hydrogens geom
_atom_sites_solution_primary direct
_atom_sites_solution_secondary difmap
_audit_creation_method SHELXL-2018/3
_cell_angle_alpha 91.8513(18)
_cell_angle_beta 92.9102(18)
_cell_angle_gamma 116.6842(16)
_cell_formula_units_Z 2
_cell_length_a 7.3179(4)
_cell_length_b 8.0093(4)
_cell_length_c 17.5057(9)
_cell_measurement_reflns_used 9173
_cell_measurement_temperature 150(2)
_cell_measurement_theta_max 33.2153
_cell_measurement_theta_min 2.3344
_cell_volume 913.82(8)
_computing_cell_refinement
;
SAINT (Bruker, 2018)
;
_computing_data_collection
;
APEX3 (Bruker, 2018)
;
_computing_data_reduction
;
SAINT (Bruker, 2018)
;
_computing_molecular_graphics 'Mercury (Macrae et al., 2020)'
_computing_structure_refinement
;
<i>SHELXL2018/3</i> (Sheldrick, 2015b),
<i>ShelXle</i> (H\"ubschle <i>et al.</i>,  2011)
;
_computing_structure_solution
;
SHELXT (Sheldrick, 2015a)
;
_diffrn_ambient_temperature 150(2)
_diffrn_detector_area_resol_mean 10.4167
_diffrn_measured_fraction_theta_full 0.999
_diffrn_measured_fraction_theta_max 0.996
_diffrn_measurement_device_type 'Bruker AXS D8 Quest CMOS diffractometer'
_diffrn_measurement_method 'omega and phi scans'
_diffrn_radiation_monochromator 'Triumph curved graphite crystal'
_diffrn_radiation_type MoK\a
_diffrn_radiation_wavelength 0.71073
_diffrn_reflns_av_R_equivalents 0.0266
_diffrn_reflns_av_unetI/netI 0.0166
_diffrn_reflns_limit_h_max 11
_diffrn_reflns_limit_h_min -11
_diffrn_reflns_limit_k_max 12
_diffrn_reflns_limit_k_min -12
_diffrn_reflns_limit_l_max 25
_diffrn_reflns_limit_l_min -26
_diffrn_reflns_number 47859
_diffrn_reflns_theta_full 25.242
_diffrn_reflns_theta_max 33.254
_diffrn_reflns_theta_min 2.852
_diffrn_source 'fine focus sealed tube X-ray source'
_diffrn_source_current '30 mA'
_diffrn_source_voltage '50 kV'
_exptl_absorpt_coefficient_mu 0.786
_exptl_absorpt_correction_T_max 0.7465
_exptl_absorpt_correction_T_min 0.7021
_exptl_absorpt_correction_type multi-scan
_exptl_absorpt_process_details
;
(<i>SADABS</i>; Krause <i>et al.</i>,  2015)
;
_exptl_crystal_colour orange
_exptl_crystal_density_diffrn 1.811
_exptl_crystal_description block
_exptl_crystal_F_000 500
_exptl_crystal_size_max 0.260
_exptl_crystal_size_mid 0.240
_exptl_crystal_size_min 0.150
_refine_diff_density_max 0.915
_refine_diff_density_min -0.478
_refine_ls_extinction_coef 0.0171(8)
_refine_ls_extinction_expression Fc^*^=kFc[1+0.001xFc^2^\l^3^/sin(2\q)]^-1/4^
_refine_ls_extinction_method
;
<i>SHELXL2018/3</i> (Sheldrick 2015b)
;
_refine_ls_goodness_of_fit_ref 1.121
_refine_ls_hydrogen_treatment constr
_refine_ls_matrix_type full
_refine_ls_number_parameters 266
_refine_ls_number_reflns 7013
_refine_ls_number_restraints 0
_refine_ls_restrained_S_all 1.121
_refine_ls_R_factor_all 0.0219
_refine_ls_R_factor_gt 0.0192
_refine_ls_shift/su_max 0.001
_refine_ls_shift/su_mean 0.000
_refine_ls_structure_factor_coef Fsqd
_refine_ls_weighting_details 'w=1/[\s^2^(Fo^2^)+(0.0194P)^2^+0.4598P] where P=(Fo^2^+2Fc^2^)/3'
_refine_ls_weighting_scheme calc
_refine_ls_wR_factor_gt 0.0478
_refine_ls_wR_factor_ref 0.0490
_reflns_number_gt 6541
_reflns_number_total 7013
_reflns_threshold_expression 'I > 2\s(I)'
_cod_data_source_file pk4033sup1.cif
_cod_data_source_block I
_cod_database_code 1562819
_shelx_space_group_comment
;
The symmetry employed for this shelxl refinement is uniquely defined
by the following loop, which should always be used as a source of
symmetry information in preference to the above space-group names.
They are only intended as comments.
;
_shelx_estimated_absorpt_t_min 0.822
_shelx_estimated_absorpt_t_max 0.891

loop_
_space_group_symop_operation_xyz
'x, y, z'
'-x, -y, -z'

loop_
_atom_site_type_symbol
_atom_site_label
_atom_site_fract_x
_atom_site_fract_y
_atom_site_fract_z
_atom_site_U_iso_or_equiv
_atom_site_adp_type
_atom_site_calc_flag
_atom_site_occupancy
_atom_site_disorder_assembly
_atom_site_disorder_group
Mo Mo1 0.35403(2) 0.27852(2) 0.23176(2) 0.01088(3) Uani d 1 . .
F F1 0.30483(14) 0.85179(12) -0.04843(5) 0.03105(18) Uani d 1 . .
F F2 0.23146(13) 0.24459(11) -0.02051(4) 0.02510(15) Uani d 1 . .
F F3 0.77983(14) 0.98402(12) 0.50141(5) 0.0357(2) Uani d 1 . .
F F4 0.74459(12) 0.40003(12) 0.42642(5) 0.02571(15) Uani d 1 . .
O O2 0.24235(12) 0.28426(11) 0.13025(4) 0.01475(13) Uani d 1 . .
O O1 0.37637(12) 0.30006(11) 0.34515(4) 0.01499(13) Uani d 1 . .
O O3 0.39279(13) 0.08489(11) 0.21952(5) 0.01831(15) Uani d 1 . .
O O4 0.58252(12) 0.47327(11) 0.22506(5) 0.01743(14) Uani d 1 . .
N N1 0.18199(13) 0.46786(12) 0.25408(5) 0.01204(14) Uani d 1 . .
N N2 0.00004(13) 0.06353(12) 0.24545(5) 0.01375(15) Uani d 1 . .
C C1 -0.03936(15) 0.35240(15) 0.22876(6) 0.01565(18) Uani d 1 . .
H H1A -0.055488 0.333606 0.172183 0.019 Uiso calc 1 . .
H H1B -0.118429 0.419086 0.244487 0.019 Uiso calc 1 . .
C C2 -0.12266(16) 0.16343(15) 0.26393(7) 0.01739(18) Uani d 1 . .
H H2A -0.119764 0.181957 0.320249 0.021 Uiso calc 1 . .
H H2B -0.267036 0.086095 0.244251 0.021 Uiso calc 1 . .
C C3 -0.08879(17) -0.05342(15) 0.17262(6) 0.01864(19) Uani d 1 . .
H H3A -0.099801 0.024782 0.132488 0.028 Uiso calc 1 . .
H H3B -0.225312 -0.153590 0.180273 0.028 Uiso calc 1 . .
H H3C 0.000294 -0.108430 0.157166 0.028 Uiso calc 1 . .
C C4 -0.01342(18) -0.06387(16) 0.30686(7) 0.0197(2) Uani d 1 . .
H H4A -0.157319 -0.152867 0.311224 0.029 Uiso calc 1 . .
H H4B 0.043768 0.009500 0.355647 0.029 Uiso calc 1 . .
H H4C 0.064405 -0.132458 0.294289 0.029 Uiso calc 1 . .
C C5 0.27534(17) 0.63562(14) 0.20820(6) 0.01565(18) Uani d 1 . .
H H5A 0.419181 0.712021 0.228692 0.019 Uiso calc 1 . .
H H5B 0.201603 0.711773 0.216119 0.019 Uiso calc 1 . .
C C6 0.27467(16) 0.59822(14) 0.12285(6) 0.01432(17) Uani d 1 . .
C C7 0.29093(17) 0.74157(16) 0.07532(6) 0.01792(19) Uani d 1 . .
H H7 0.303492 0.856995 0.096826 0.021 Uiso calc 1 . .
C C8 0.28844(18) 0.71284(17) -0.00284(7) 0.0202(2) Uani d 1 . .
C C9 0.26776(18) 0.54719(17) -0.03773(6) 0.0203(2) Uani d 1 . .
H H9 0.265023 0.529975 -0.091799 0.024 Uiso calc 1 . .
C C10 0.25135(17) 0.40861(16) 0.01002(6) 0.01692(18) Uani d 1 . .
C C11 0.25771(15) 0.43022(14) 0.08992(6) 0.01363(16) Uani d 1 . .
C C12 0.19506(17) 0.53698(15) 0.33577(6) 0.01572(18) Uani d 1 . .
H H12A 0.159066 0.642284 0.336701 0.019 Uiso calc 1 . .
H H12B 0.091704 0.435217 0.363450 0.019 Uiso calc 1 . .
C C13 0.40118(16) 0.60117(15) 0.37784(6) 0.01528(17) Uani d 1 . .
C C14 0.50261(19) 0.77546(16) 0.41804(6) 0.0204(2) Uani d 1 . .
H H14 0.449901 0.864217 0.415639 0.024 Uiso calc 1 . .
C C15 0.6818(2) 0.81511(17) 0.46142(7) 0.0238(2) Uani d 1 . .
C C16 0.76763(18) 0.69352(18) 0.46549(7) 0.0229(2) Uani d 1 . .
H H16 0.892175 0.725565 0.495342 0.028 Uiso calc 1 . .
C C17 0.66479(17) 0.52275(16) 0.42429(6) 0.01820(19) Uani d 1 . .
C C18 0.47924(16) 0.47139(14) 0.38146(6) 0.01454(17) Uani d 1 . .

loop_
_atom_site_aniso_label
_atom_site_aniso_U_11
_atom_site_aniso_U_22
_atom_site_aniso_U_33
_atom_site_aniso_U_12
_atom_site_aniso_U_13
_atom_site_aniso_U_23
Mo1 0.01022(4) 0.01143(4) 0.01228(4) 0.00609(3) 0.00069(3) 0.00012(3)
F1 0.0408(5) 0.0298(4) 0.0230(4) 0.0155(4) 0.0016(3) 0.0148(3)
F2 0.0352(4) 0.0255(4) 0.0153(3) 0.0151(3) -0.0014(3) -0.0060(3)
F3 0.0359(5) 0.0233(4) 0.0305(4) -0.0005(3) -0.0042(3) -0.0120(3)
F4 0.0204(3) 0.0338(4) 0.0257(4) 0.0149(3) -0.0020(3) 0.0034(3)
O2 0.0190(3) 0.0142(3) 0.0122(3) 0.0086(3) 0.0002(3) 0.0003(2)
O1 0.0168(3) 0.0141(3) 0.0131(3) 0.0064(3) -0.0015(3) 0.0004(2)
O3 0.0197(4) 0.0168(3) 0.0226(4) 0.0121(3) 0.0000(3) -0.0005(3)
O4 0.0132(3) 0.0168(3) 0.0207(4) 0.0052(3) 0.0030(3) 0.0011(3)
N1 0.0128(3) 0.0130(3) 0.0117(3) 0.0070(3) 0.0008(3) 0.0003(3)
N2 0.0130(4) 0.0134(4) 0.0146(4) 0.0056(3) 0.0011(3) 0.0011(3)
C1 0.0116(4) 0.0176(4) 0.0199(5) 0.0088(3) -0.0005(3) 0.0006(3)
C2 0.0114(4) 0.0181(4) 0.0228(5) 0.0066(3) 0.0032(3) 0.0013(4)
C3 0.0171(4) 0.0155(4) 0.0183(5) 0.0035(4) -0.0019(4) -0.0024(4)
C4 0.0220(5) 0.0165(4) 0.0196(5) 0.0073(4) 0.0040(4) 0.0067(4)
C5 0.0218(5) 0.0123(4) 0.0142(4) 0.0088(4) 0.0018(3) 0.0012(3)
C6 0.0147(4) 0.0148(4) 0.0136(4) 0.0067(3) 0.0007(3) 0.0019(3)
C7 0.0195(5) 0.0169(4) 0.0180(5) 0.0086(4) 0.0009(4) 0.0047(4)
C8 0.0194(5) 0.0226(5) 0.0178(5) 0.0084(4) 0.0009(4) 0.0086(4)
C9 0.0187(5) 0.0276(5) 0.0132(4) 0.0092(4) 0.0004(4) 0.0041(4)
C10 0.0165(4) 0.0203(5) 0.0133(4) 0.0080(4) -0.0004(3) -0.0012(3)
C11 0.0130(4) 0.0159(4) 0.0119(4) 0.0065(3) 0.0002(3) 0.0009(3)
C12 0.0183(4) 0.0188(4) 0.0129(4) 0.0108(4) 0.0025(3) -0.0004(3)
C13 0.0177(4) 0.0154(4) 0.0111(4) 0.0060(3) 0.0020(3) 0.0001(3)
C14 0.0250(5) 0.0170(5) 0.0155(5) 0.0062(4) 0.0032(4) -0.0019(4)
C15 0.0247(5) 0.0192(5) 0.0152(5) -0.0006(4) 0.0014(4) -0.0041(4)
C16 0.0177(5) 0.0267(5) 0.0138(5) 0.0008(4) -0.0008(4) 0.0007(4)
C17 0.0149(4) 0.0230(5) 0.0137(4) 0.0059(4) 0.0006(3) 0.0030(4)
C18 0.0146(4) 0.0158(4) 0.0107(4) 0.0046(3) 0.0007(3) 0.0011(3)

loop_
_atom_type_symbol
_atom_type_description
_atom_type_scat_dispersion_real
_atom_type_scat_dispersion_imag
_atom_type_scat_source
C C 0.0033 0.0016 'International Tables Vol C Tables 4.2.6.8 and 6.1.1.4'
H H 0.0000 0.0000 'International Tables Vol C Tables 4.2.6.8 and 6.1.1.4'
F F 0.0171 0.0103 'International Tables Vol C Tables 4.2.6.8 and 6.1.1.4'
N N 0.0061 0.0033 'International Tables Vol C Tables 4.2.6.8 and 6.1.1.4'
O O 0.0106 0.0060 'International Tables Vol C Tables 4.2.6.8 and 6.1.1.4'
Mo Mo -1.6832 0.6857 'International Tables Vol C Tables 4.2.6.8 and 6.1.1.4'

loop_
_geom_angle_atom_site_label_1
_geom_angle_atom_site_label_2
_geom_angle_atom_site_label_3
_geom_angle_site_symmetry_1
_geom_angle_site_symmetry_3
_geom_angle
_geom_angle_publ_flag
O3 Mo1 O4 . . 108.54(4) ?
O3 Mo1 O2 . . 99.96(4) ?
O4 Mo1 O2 . . 95.43(4) ?
O3 Mo1 O1 . . 98.19(4) ?
O4 Mo1 O1 . . 93.41(4) ?
O2 Mo1 O1 . . 156.09(3) ?
O3 Mo1 N1 . . 160.10(4) ?
O4 Mo1 N1 . . 91.35(3) ?
O2 Mo1 N1 . . 77.83(3) ?
O1 Mo1 N1 . . 79.79(3) ?
O3 Mo1 N2 . . 86.27(4) ?
O4 Mo1 N2 . . 165.19(3) ?
O2 Mo1 N2 . . 81.21(3) ?
O1 Mo1 N2 . . 84.59(3) ?
N1 Mo1 N2 . . 73.84(3) ?
C11 O2 Mo1 . . 130.56(7) ?
C18 O1 Mo1 . . 118.88(6) ?
C5 N1 C1 . . 110.73(8) ?
C5 N1 C12 . . 107.20(8) ?
C1 N1 C12 . . 107.89(8) ?
C5 N1 Mo1 . . 108.18(6) ?
C1 N1 Mo1 . . 107.55(6) ?
C12 N1 Mo1 . . 115.29(6) ?
C4 N2 C2 . . 109.15(9) ?
C4 N2 C3 . . 107.68(9) ?
C2 N2 C3 . . 109.18(8) ?
C4 N2 Mo1 . . 109.89(6) ?
C2 N2 Mo1 . . 111.74(6) ?
C3 N2 Mo1 . . 109.11(6) ?
N1 C1 C2 . . 110.46(8) ?
N1 C1 H1A . . 109.6 ?
C2 C1 H1A . . 109.6 ?
N1 C1 H1B . . 109.6 ?
C2 C1 H1B . . 109.6 ?
H1A C1 H1B . . 108.1 ?
N2 C2 C1 . . 111.22(9) ?
N2 C2 H2A . . 109.4 ?
C1 C2 H2A . . 109.4 ?
N2 C2 H2B . . 109.4 ?
C1 C2 H2B . . 109.4 ?
H2A C2 H2B . . 108.0 ?
N2 C3 H3A . . 109.5 ?
N2 C3 H3B . . 109.5 ?
H3A C3 H3B . . 109.5 ?
N2 C3 H3C . . 109.5 ?
H3A C3 H3C . . 109.5 ?
H3B C3 H3C . . 109.5 ?
N2 C4 H4A . . 109.5 ?
N2 C4 H4B . . 109.5 ?
H4A C4 H4B . . 109.5 ?
N2 C4 H4C . . 109.5 ?
H4A C4 H4C . . 109.5 ?
H4B C4 H4C . . 109.5 ?
N1 C5 C6 . . 116.27(8) ?
N1 C5 H5A . . 108.2 ?
C6 C5 H5A . . 108.2 ?
N1 C5 H5B . . 108.2 ?
C6 C5 H5B . . 108.2 ?
H5A C5 H5B . . 107.4 ?
C11 C6 C7 . . 119.31(10) ?
C11 C6 C5 . . 123.44(9) ?
C7 C6 C5 . . 117.24(9) ?
C8 C7 C6 . . 119.25(10) ?
C8 C7 H7 . . 120.4 ?
C6 C7 H7 . . 120.4 ?
F1 C8 C7 . . 119.02(11) ?
F1 C8 C9 . . 117.80(11) ?
C7 C8 C9 . . 123.17(10) ?
C10 C9 C8 . . 116.50(10) ?
C10 C9 H9 . . 121.7 ?
C8 C9 H9 . . 121.7 ?
F2 C10 C9 . . 119.27(10) ?
F2 C10 C11 . . 117.50(10) ?
C9 C10 C11 . . 123.23(10) ?
O2 C11 C6 . . 124.11(9) ?
O2 C11 C10 . . 117.37(9) ?
C6 C11 C10 . . 118.50(9) ?
C13 C12 N1 . . 114.57(8) ?
C13 C12 H12A . . 108.6 ?
N1 C12 H12A . . 108.6 ?
C13 C12 H12B . . 108.6 ?
N1 C12 H12B . . 108.6 ?
H12A C12 H12B . . 107.6 ?
C18 C13 C14 . . 120.78(10) ?
C18 C13 C12 . . 116.82(9) ?
C14 C13 C12 . . 122.11(10) ?
C15 C14 C13 . . 118.05(11) ?
C15 C14 H14 . . 121.0 ?
C13 C14 H14 . . 121.0 ?
F3 C15 C16 . . 118.40(11) ?
F3 C15 C14 . . 118.20(12) ?
C16 C15 C14 . . 123.39(11) ?
C15 C16 C17 . . 117.20(11) ?
C15 C16 H16 . . 121.4 ?
C17 C16 H16 . . 121.4 ?
F4 C17 C16 . . 119.01(10) ?
F4 C17 C18 . . 118.73(10) ?
C16 C17 C18 . . 122.26(11) ?
O1 C18 C13 . . 120.64(9) ?
O1 C18 C17 . . 121.10(10) ?
C13 C18 C17 . . 118.26(10) ?

loop_
_geom_bond_atom_site_label_1
_geom_bond_atom_site_label_2
_geom_bond_site_symmetry_2
_geom_bond_distance
_geom_bond_publ_flag
Mo1 O3 . 1.7062(8) ?
Mo1 O4 . 1.7123(8) ?
Mo1 O2 . 1.9287(8) ?
Mo1 O1 . 1.9788(8) ?
Mo1 N1 . 2.4008(8) ?
Mo1 N2 . 2.4117(9) ?
F1 C8 . 1.3554(13) ?
F2 C10 . 1.3444(13) ?
F3 C15 . 1.3605(14) ?
F4 C17 . 1.3506(14) ?
O2 C11 . 1.3494(12) ?
O1 C18 . 1.3494(12) ?
N1 C5 . 1.4894(13) ?
N1 C1 . 1.4936(13) ?
N1 C12 . 1.4994(13) ?
N2 C4 . 1.4825(14) ?
N2 C2 . 1.4863(14) ?
N2 C3 . 1.4890(14) ?
C1 C2 . 1.5202(15) ?
C1 H1A . 0.9900 ?
C1 H1B . 0.9900 ?
C2 H2A . 0.9900 ?
C2 H2B . 0.9900 ?
C3 H3A . 0.9800 ?
C3 H3B . 0.9800 ?
C3 H3C . 0.9800 ?
C4 H4A . 0.9800 ?
C4 H4B . 0.9800 ?
C4 H4C . 0.9800 ?
C5 C6 . 1.5137(15) ?
C5 H5A . 0.9900 ?
C5 H5B . 0.9900 ?
C6 C11 . 1.3968(14) ?
C6 C7 . 1.4048(15) ?
C7 C8 . 1.3779(16) ?
C7 H7 . 0.9500 ?
C8 C9 . 1.3835(18) ?
C9 C10 . 1.3767(16) ?
C9 H9 . 0.9500 ?
C10 C11 . 1.3997(14) ?
C12 C13 . 1.4993(15) ?
C12 H12A . 0.9900 ?
C12 H12B . 0.9900 ?
C13 C18 . 1.3945(15) ?
C13 C14 . 1.3956(15) ?
C14 C15 . 1.3809(18) ?
C14 H14 . 0.9500 ?
C15 C16 . 1.377(2) ?
C16 C17 . 1.3835(16) ?
C16 H16 . 0.9500 ?
C17 C18 . 1.3965(15) ?

loop_
_geom_torsion_atom_site_label_1
_geom_torsion_atom_site_label_2
_geom_torsion_atom_site_label_3
_geom_torsion_atom_site_label_4
_geom_torsion_site_symmetry_1
_geom_torsion_site_symmetry_2
_geom_torsion_site_symmetry_3
_geom_torsion_site_symmetry_4
_geom_torsion
_geom_torsion_publ_flag
C5 N1 C1 C2 . . . . 168.55(8) ?
C12 N1 C1 C2 . . . . -74.42(10) ?
Mo1 N1 C1 C2 . . . . 50.54(9) ?
C4 N2 C2 C1 . . . . 152.57(9) ?
C3 N2 C2 C1 . . . . -89.97(10) ?
Mo1 N2 C2 C1 . . . . 30.82(10) ?
N1 C1 C2 N2 . . . . -55.84(11) ?
C1 N1 C5 C6 . . . . -61.33(11) ?
C12 N1 C5 C6 . . . . -178.78(9) ?
Mo1 N1 C5 C6 . . . . 56.29(10) ?
N1 C5 C6 C11 . . . . -21.87(15) ?
N1 C5 C6 C7 . . . . 157.75(9) ?
C11 C6 C7 C8 . . . . 0.42(16) ?
C5 C6 C7 C8 . . . . -179.21(10) ?
C6 C7 C8 F1 . . . . -179.79(10) ?
C6 C7 C8 C9 . . . . 0.90(18) ?
F1 C8 C9 C10 . . . . -179.97(10) ?
C7 C8 C9 C10 . . . . -0.66(17) ?
C8 C9 C10 F2 . . . . -179.82(10) ?
C8 C9 C10 C11 . . . . -0.93(17) ?
Mo1 O2 C11 C6 . . . . -31.59(15) ?
Mo1 O2 C11 C10 . . . . 149.93(8) ?
C7 C6 C11 O2 . . . . 179.65(10) ?
C5 C6 C11 O2 . . . . -0.74(16) ?
C7 C6 C11 C10 . . . . -1.89(15) ?
C5 C6 C11 C10 . . . . 177.72(10) ?
F2 C10 C11 O2 . . . . -0.32(14) ?
C9 C10 C11 O2 . . . . -179.23(10) ?
F2 C10 C11 C6 . . . . -178.89(9) ?
C9 C10 C11 C6 . . . . 2.21(16) ?
C5 N1 C12 C13 . . . . -79.49(11) ?
C1 N1 C12 C13 . . . . 161.21(9) ?
Mo1 N1 C12 C13 . . . . 41.02(11) ?
N1 C12 C13 C18 . . . . -57.38(13) ?
N1 C12 C13 C14 . . . . 128.74(11) ?
C18 C13 C14 C15 . . . . -0.08(16) ?
C12 C13 C14 C15 . . . . 173.57(10) ?
C13 C14 C15 F3 . . . . -179.23(10) ?
C13 C14 C15 C16 . . . . 1.60(18) ?
F3 C15 C16 C17 . . . . 179.98(11) ?
C14 C15 C16 C17 . . . . -0.85(18) ?
C15 C16 C17 F4 . . . . 179.60(10) ?
C15 C16 C17 C18 . . . . -1.46(17) ?
Mo1 O1 C18 C13 . . . . 68.58(11) ?
Mo1 O1 C18 C17 . . . . -112.20(9) ?
C14 C13 C18 O1 . . . . 177.19(10) ?
C12 C13 C18 O1 . . . . 3.22(14) ?
C14 C13 C18 C17 . . . . -2.06(16) ?
C12 C13 C18 C17 . . . . -176.03(9) ?
F4 C17 C18 O1 . . . . 2.58(15) ?
C16 C17 C18 O1 . . . . -176.36(10) ?
F4 C17 C18 C13 . . . . -178.18(9) ?
C16 C17 C18 C13 . . . . 2.88(16) ?

_cod_database_fobs_code 1562819
